data_8103505
loop_
_publ_author_name
'Chadha, G.K.'

_publ_section_title
;
 Crystal structures of three Cd I2 polytypes
;
_journal_name_full
;
Zeitschrift fuer Kristallographie, Kristallgeometrie, Kristallphysik, 
Kristallchemie (-144,1977)
;
_journal_page_first 147
_journal_page_last 152
_journal_volume 139
_journal_year 1974
_chemical_formula_sum 'Cd I2'
_space_group_IT_number 156
_symmetry_space_group_name_Hall 'P 3 -2"'
_symmetry_space_group_name_H-M 'P 3 m 1'
_cell_angle_alpha 90
_cell_angle_beta 90
_cell_angle_gamma 120
_cell_formula_units_Z 8
_cell_length_a 4.24
_cell_length_b 4.24
_cell_length_c 54.68
_cell_volume 851.316
_citation_journal_id_ASTM ZEKGAX
_cod_data_source_file Chadha_ZEKGAX_1974_1256.cif
_cod_data_source_block Cd1I2
_cod_original_formula_sum 'Cd1 I2'
_cod_database_code 8103505

loop_
_symmetry_equiv_pos_as_xyz
x,y,z
-y,x-y,z
-x+y,-x,z
-y,-x,z
x,x-y,z
-x+y,y,z

loop_
_atom_site_label
_atom_site_type_symbol
_atom_site_fract_x
_atom_site_fract_y
_atom_site_fract_z
_atom_site_occupancy
_atom_site_U_iso_or_equiv
Cd1 Cd+2 0 0 0.65625 1 0.0
I5 I-1 0 0 0.5 1 0.0
I11 I-1 0.66667 0.33333 0.8125 1 0.0
Cd6 Cd+2 0.33333 0.66667 0.28125 1 0.0
I8 I-1 0.66667 0.33333 0.3125 1 0.0
Cd8 Cd+2 0.33333 0.66667 0.78125 1 0.0
I15 I-1 0.33333 0.66667 0.875 1 0.0
I14 I-1 0.33333 0.66667 0.4375 1 0.0
Cd3 Cd+2 0.66667 0.33333 0.15625 1 0.0
Cd4 Cd+2 0.66667 0.33333 0.40625 1 0.0
I6 I-1 0 0 0.75 1 0.0
I9 I-1 0.66667 0.33333 0.5625 1 0.0
Cd5 Cd+2 0.33333 0.66667 0.03125 1 0.0
I16 I-1 0.33333 0.66667 0.625 1 0.0
Cd2 Cd+2 0 0 0.90625 1 0.0
I1 I-1 0 0 0 1 0.0
I2 I-1 0 0 0.125 1 0.0
I7 I-1 0.66667 0.33333 0.0625 1 0.0
I4 I-1 0 0 0.375 1 0.0
I12 I-1 0.66667 0.33333 0.9375 1 0.0
I3 I-1 0 0 0.25 1 0.0
I10 I-1 0.66667 0.33333 0.6875 1 0.0
I13 I-1 0.33333 0.66667 0.1875 1 0.0
Cd7 Cd+2 0.33333 0.66667 0.53125 1 0.0
